data_7114154
loop_
_publ_author_name
'Grapperhaus, Craig A.'
'Li, Ming'
'Mashuta, Mark S.'

_publ_section_title
;
 1,5-Bis(benzothiazolyl)-3-thiapentane and its asymmetric dinuclear Ag(i)
 complex with three distinct intermolecular-stacking
 interactionsElectronic supplementary information (ESI) available: 3D
 rotatable structures of 2 and 3. See
 http://www.rsc.org/suppdata/cc/b2/b204843d/
;
_journal_issue 16
_journal_name_full 'Chemical Communications'
_journal_page_first 1792
_journal_paper_doi 10.1039/b204843d
_journal_year 2002
_chemical_formula_moiety 'C18 H16 N2 S3'
_chemical_formula_sum 'C18 H16 N2 S3'
_chemical_formula_weight 356.51
_chemical_name_common 1,5-bis(benzothiazolyl)-3-thiapentane
_chemical_name_systematic
; 
1,5-bis(benzothiazolyl)-3-thiapentane
;
_space_group_IT_number 15
_symmetry_cell_setting monoclinic
_symmetry_space_group_name_Hall '-C 2yc'
_symmetry_space_group_name_H-M 'C 1 2/c 1'
_atom_sites_solution_hydrogens difmap
_atom_sites_solution_primary direct
_atom_sites_solution_secondary difmap
_audit_creation_method SHELXL-97
_audit_update_record
;
Dec_19_2001 text and data added by Mark S. Mashuta
May_16_2002 text and data added by Mark S. Mashuta
;
_cell_angle_alpha 90.00
_cell_angle_beta 110.472(2)
_cell_angle_gamma 90.00
_cell_formula_units_Z 4
_cell_length_a 31.066(4)
_cell_length_b 4.9437(6)
_cell_length_c 11.2118(14)
_cell_measurement_reflns_used 7223
_cell_measurement_temperature 100(2)
_cell_measurement_theta_max 28.16
_cell_measurement_theta_min 2.80
_cell_volume 1613.2(3)
_computing_cell_refinement 'SAINT 6.2 (Bruker, 1994)'
_computing_data_collection 'SMART 5.624 (Bruker, 1994)'
_computing_data_reduction 'SAINT 6.2 (Bruker, 1994)'
_computing_molecular_graphics 'SHELXTL 6.12 (Bruker, 2001)'
_computing_publication_material 'SHELXTL 6.12 (Bruker, 2001)'
_computing_structure_refinement 'SHELXL-97 (Sheldrick, 1997)'
_computing_structure_solution 'SHELXS-97 (Sheldrick, 1990)'
_diffrn_ambient_temperature 100(2)
_diffrn_measured_fraction_theta_full 0.945
_diffrn_measured_fraction_theta_max 0.945
_diffrn_measurement_device_type 'SMART APEX CCD'
_diffrn_measurement_method '\w scans'
_diffrn_radiation_monochromator graphite
_diffrn_radiation_source 'normal-focus sealed tube'
_diffrn_radiation_type MoK\a
_diffrn_radiation_wavelength 0.71073
_diffrn_reflns_av_R_equivalents 0.028
_diffrn_reflns_av_sigmaI/netI 0.031
_diffrn_reflns_limit_h_max 40
_diffrn_reflns_limit_h_min -38
_diffrn_reflns_limit_k_max 6
_diffrn_reflns_limit_k_min -6
_diffrn_reflns_limit_l_max 14
_diffrn_reflns_limit_l_min -14
_diffrn_reflns_number 6626
_diffrn_reflns_theta_full 28.16
_diffrn_reflns_theta_max 28.16
_diffrn_reflns_theta_min 2.80
_diffrn_standards_decay_% 0
_diffrn_standards_interval_count 0
_diffrn_standards_interval_time 0
_diffrn_standards_number 0
_exptl_absorpt_coefficient_mu 0.459
_exptl_absorpt_correction_T_max 0.986
_exptl_absorpt_correction_T_min 0.962
_exptl_absorpt_correction_type multi-scan
_exptl_absorpt_process_details
;
Sheldrick, G. M.; SADABS (1996).

;
_exptl_crystal_colour colourless
_exptl_crystal_density_diffrn 1.468
_exptl_crystal_density_meas ?
_exptl_crystal_density_method 'not measured'
_exptl_crystal_description needle
_exptl_crystal_F_000 744
_exptl_crystal_size_max 0.23
_exptl_crystal_size_mid 0.07
_exptl_crystal_size_min 0.03
_refine_diff_density_max 0.443
_refine_diff_density_min -0.311
_refine_diff_density_rms 0.076
_refine_ls_extinction_method none
_refine_ls_goodness_of_fit_ref 1.09
_refine_ls_hydrogen_treatment mixed
_refine_ls_matrix_type full
_refine_ls_number_parameters 137
_refine_ls_number_reflns 1874
_refine_ls_number_restraints 0
_refine_ls_restrained_S_all 1.09
_refine_ls_R_factor_all 0.050
_refine_ls_R_factor_gt 0.042
_refine_ls_shift/su_max 0.04
_refine_ls_shift/su_mean 0.01
_refine_ls_structure_factor_coef Fsqd
_refine_ls_weighting_details 'calc w=1/[\s^2^(Fo^2^)+(0.0290P)^2^+5.8200P] where P=(Fo^2^+2Fc^2^)/3'
_refine_ls_weighting_scheme calc
_refine_ls_wR_factor_gt 0.096
_refine_ls_wR_factor_ref 0.099
_reflns_number_gt 1633
_reflns_number_total 1874
_reflns_threshold_expression >2sigma(I)
_cod_data_source_file b204843d.txt
_cod_data_source_block 2
_cod_depositor_comments
;
The following automatic conversions were performed:

'_symmetry_cell_setting' value 'Monoclinic' changed to 'monoclinic'
according to
/usr/data/users/saulius/automatic-downloads/retrospective/RSC/lib/dictionaries/cif_core.dic
dictionary named 'cif_core.dic' version 2.4.2 from 2011-04-26.

Automatic conversion script
Id: cif_fix_values 2281 2013-09-26 08:29:07Z andrius 

The following automatic conversions were performed:

'_exptl_crystal_density_meas' value 'not measured' was changed to '?'
- the value is perceived as not measured.

Automatic conversion script
Id: cif_fix_values 3008 2015-01-20 13:52:24Z robertas 
;
_cod_original_cell_volume 1613.1(3)
_cod_original_sg_symbol_H-M C2/c
_cod_database_code 7114154

loop_
_symmetry_equiv_pos_as_xyz
'x, y, z'
'-x, y, -z+1/2'
'x+1/2, y+1/2, z'
'-x+1/2, y+1/2, -z+1/2'
'-x, -y, -z'
'x, -y, z-1/2'
'-x+1/2, -y+1/2, -z'
'x+1/2, -y+1/2, z-1/2'

loop_
_atom_site_label
_atom_site_type_symbol
_atom_site_fract_x
_atom_site_fract_y
_atom_site_fract_z
_atom_site_U_iso_or_equiv
_atom_site_adp_type
_atom_site_occupancy
_atom_site_symmetry_multiplicity
_atom_site_calc_flag
_atom_site_refinement_flags
S1 S 0.40702(2) 0.03682(12) 0.85417(5) 0.01813(17) Uani 1 1 d .
S2 S 0.5000 0.73910(16) 1.2500 0.0190(2) Uani 1 2 d S
N1 N 0.38500(7) 0.1131(4) 1.05503(17) 0.0168(4) Uani 1 1 d .
C7 C 0.41407(8) 0.1857(5) 1.0019(2) 0.0159(4) Uani 1 1 d .
C8 C 0.45256(8) 0.3811(5) 1.0572(2) 0.0185(5) Uani 1 1 d .
C2 C 0.33325(9) -0.3362(5) 0.7814(2) 0.0219(5) Uani 1 1 d .
C9 C 0.45285(8) 0.5043(5) 1.1820(2) 0.0179(5) Uani 1 1 d .
C1 C 0.36071(8) -0.1447(5) 0.8651(2) 0.0170(5) Uani 1 1 d .
C6 C 0.35412(8) -0.0773(5) 0.9794(2) 0.0170(5) Uani 1 1 d .
C3 C 0.29966(8) -0.4617(5) 0.8151(2) 0.0233(5) Uani 1 1 d .
C4 C 0.29278(8) -0.3986(5) 0.9287(2) 0.0224(5) Uani 1 1 d .
C5 C 0.31967(8) -0.2046(5) 1.0111(2) 0.0201(5) Uani 1 1 d .
H4 H 0.2697(10) -0.488(6) 0.952(3) 0.032(8) Uiso 1 1 d .
H3 H 0.2805(10) -0.586(6) 0.763(3) 0.023(7) Uiso 1 1 d .
H5 H 0.3155(9) -0.168(6) 1.089(3) 0.021(7) Uiso 1 1 d .
H9A H 0.4255(9) 0.613(6) 1.169(2) 0.017(6) Uiso 1 1 d .
H9B H 0.4559(9) 0.367(6) 1.249(3) 0.023(7) Uiso 1 1 d .
H2 H 0.3383(10) -0.380(6) 0.707(3) 0.026(7) Uiso 1 1 d .
H8A H 0.4810(10) 0.289(6) 1.072(3) 0.029(8) Uiso 1 1 d .
H8B H 0.4495(10) 0.517(7) 0.994(3) 0.033(8) Uiso 1 1 d .

loop_
_atom_site_aniso_label
_atom_site_aniso_U_11
_atom_site_aniso_U_22
_atom_site_aniso_U_33
_atom_site_aniso_U_23
_atom_site_aniso_U_13
_atom_site_aniso_U_12
S1 0.0219(3) 0.0189(3) 0.0152(3) -0.0022(2) 0.0084(2) -0.0030(2)
S2 0.0183(4) 0.0142(4) 0.0207(4) 0.000 0.0019(3) 0.000
N1 0.0197(9) 0.0159(10) 0.0141(9) 0.0007(7) 0.0051(7) 0.0000(8)
C7 0.0194(11) 0.0151(11) 0.0116(9) 0.0003(8) 0.0035(8) 0.0023(9)
C8 0.0205(12) 0.0189(12) 0.0162(10) 0.0002(9) 0.0067(9) -0.0022(9)
C2 0.0250(12) 0.0193(12) 0.0194(11) -0.0038(9) 0.0052(10) 0.0004(10)
C9 0.0166(11) 0.0169(11) 0.0192(11) -0.0026(9) 0.0049(9) -0.0017(9)
C1 0.0173(11) 0.0152(11) 0.0179(11) 0.0024(9) 0.0051(9) 0.0008(9)
C6 0.0171(11) 0.0175(11) 0.0149(10) 0.0020(8) 0.0034(8) 0.0017(9)
C3 0.0187(12) 0.0200(12) 0.0258(12) -0.0025(10) 0.0009(10) -0.0013(10)
C4 0.0143(11) 0.0242(13) 0.0270(12) 0.0043(10) 0.0052(9) -0.0014(9)
C5 0.0173(11) 0.0245(13) 0.0179(11) 0.0032(9) 0.0055(9) 0.0022(9)

loop_
_atom_type_symbol
_atom_type_description
_atom_type_scat_dispersion_real
_atom_type_scat_dispersion_imag
_atom_type_scat_source
C C 0.0033 0.0016 'International Tables Vol C Tables 4.2.6.8 and 6.1.1.4'
H H 0.0000 0.0000 'International Tables Vol C Tables 4.2.6.8 and 6.1.1.4'
N N 0.0061 0.0033 'International Tables Vol C Tables 4.2.6.8 and 6.1.1.4'
S S 0.1246 0.1234 'International Tables Vol C Tables 4.2.6.8 and 6.1.1.4'

loop_
_geom_angle_atom_site_label_1
_geom_angle_atom_site_label_2
_geom_angle_atom_site_label_3
_geom_angle
_geom_angle_site_symmetry_3
_geom_angle_publ_flag
C1 S1 C7 89.04(11) . yes
C9 S2 C9 100.46(16) 2_657 yes
C7 N1 C6 110.38(19) . yes
N1 C7 C8 125.0(2) . no
N1 C7 S1 116.19(17) . yes
C8 C7 S1 118.76(16) . yes
C7 C8 C9 112.77(19) . no
C7 C8 H8A 108.7(18) . no
C9 C8 H8A 109.1(17) . no
C7 C8 H8B 106.9(19) . no
C9 C8 H8B 111.3(19) . no
H8A C8 H8B 108(3) . no
C3 C2 C1 117.8(2) . no
C3 C2 H2 121.7(18) . no
C1 C2 H2 120.5(18) . no
C8 C9 S2 112.71(16) . no
C8 C9 H9A 110.8(15) . no
S2 C9 H9A 104.1(16) . no
C8 C9 H9B 112.8(17) . no
S2 C9 H9B 105.8(16) . no
H9A C9 H9B 110(2) . no
C2 C1 C6 121.6(2) . no
C2 C1 S1 129.12(19) . no
C6 C1 S1 109.28(17) . no
C5 C6 N1 125.1(2) . no
C5 C6 C1 119.8(2) . no
N1 C6 C1 115.1(2) . no
C2 C3 C4 121.4(2) . no
C2 C3 H3 121.3(17) . no
C4 C3 H3 117.2(18) . no
C5 C4 C3 120.8(2) . no
C5 C4 H4 117.9(19) . no
C3 C4 H4 121.3(19) . no
C4 C5 C6 118.6(2) . no
C4 C5 H5 120.3(17) . no
C6 C5 H5 121.0(17) . no

loop_
_geom_bond_atom_site_label_1
_geom_bond_atom_site_label_2
_geom_bond_distance
_geom_bond_site_symmetry_2
_geom_bond_publ_flag
S1 C1 1.736(2) . yes
S1 C7 1.755(2) . yes
S2 C9 1.815(2) . yes
S2 C9 1.815(2) 2_657 yes
N1 C7 1.295(3) . yes
N1 C6 1.399(3) . yes
C7 C8 1.493(3) . no
C8 C9 1.523(3) . no
C8 H8A 0.96(3) . no
C8 H8B 0.95(3) . no
C2 C3 1.375(4) . no
C2 C1 1.394(3) . no
C2 H2 0.92(3) . no
C9 H9A 0.97(3) . no
C9 H9B 0.99(3) . no
C1 C6 1.406(3) . no
C6 C5 1.391(3) . no
C3 C4 1.398(4) . no
C3 H3 0.91(3) . no
C4 C5 1.390(3) . no
C4 H4 0.95(3) . no
C5 H5 0.94(3) . no
